data_7019041
loop_
_publ_author_name
'Jin, Juan'
'Bai, Fu-Quan'
'Jia, Ming-Jun'
'Yu, Jie-Hui'
'Xu, Ji-Qing'

_publ_section_title
;
 New monoacylhydrazidate-coordinated Mn2+ and Pb2+ compounds
;
_journal_issue 20
_journal_name_full 'Dalton Transactions'
_journal_page_first 6137
_journal_paper_doi 10.1039/c2dt30389b
_journal_volume 41
_journal_year 2012
_chemical_formula_sum 'C16 H14 Mn N6 O5'
_chemical_formula_weight 425.27
_chemical_name_systematic
;
?
;
_space_group_IT_number 2
_symmetry_cell_setting triclinic
_symmetry_space_group_name_Hall '-P 1'
_symmetry_space_group_name_H-M 'P -1'
_atom_sites_solution_hydrogens geom
_atom_sites_solution_primary direct
_atom_sites_solution_secondary difmap
_audit_creation_method SHELXL-97
_cell_angle_alpha 87.435(4)
_cell_angle_beta 87.068(4)
_cell_angle_gamma 75.442(4)
_cell_formula_units_Z 2
_cell_length_a 8.2238(6)
_cell_length_b 8.2372(5)
_cell_length_c 12.6991(9)
_cell_measurement_temperature 293(2)
_cell_volume 831.09(10)
_computing_cell_refinement 'Bruker SMAR'
_computing_data_collection 'Bruker SMAR'
_computing_data_reduction 'Bruker SMAR'
_computing_structure_refinement 'SHELXL-97 (Sheldrick, 1997)'
_computing_structure_solution 'SHELXS-97 (Sheldrick, 1990)'
_diffrn_ambient_temperature 293(2)
_diffrn_measured_fraction_theta_full 0.992
_diffrn_measured_fraction_theta_max 0.992
_diffrn_measurement_device_type 'Siements SMART CCD'
_diffrn_measurement_method 'Omega scan'
_diffrn_radiation_monochromator graphite
_diffrn_radiation_source 'fine-focus sealed tube'
_diffrn_radiation_type MoK\a
_diffrn_radiation_wavelength 0.71073
_diffrn_reflns_av_R_equivalents 0.0359
_diffrn_reflns_av_sigmaI/netI 0.0710
_diffrn_reflns_limit_h_max 10
_diffrn_reflns_limit_h_min -7
_diffrn_reflns_limit_k_max 10
_diffrn_reflns_limit_k_min -8
_diffrn_reflns_limit_l_max 16
_diffrn_reflns_limit_l_min -15
_diffrn_reflns_number 6084
_diffrn_reflns_theta_full 28.25
_diffrn_reflns_theta_max 28.25
_diffrn_reflns_theta_min 1.61
_diffrn_standards_decay_% none
_diffrn_standards_interval_time none
_diffrn_standards_number none
_exptl_absorpt_coefficient_mu 0.841
_exptl_absorpt_correction_T_max 0.919
_exptl_absorpt_correction_T_min 0.919
_exptl_absorpt_correction_type empirical
_exptl_crystal_colour YELLOW
_exptl_crystal_density_diffrn 1.699
_exptl_crystal_density_method 'not measured'
_exptl_crystal_description BLOCK
_exptl_crystal_F_000 434
_exptl_crystal_size_max 0.1
_exptl_crystal_size_mid 0.1
_exptl_crystal_size_min 0.1
_refine_diff_density_max 1.534
_refine_diff_density_min -0.530
_refine_diff_density_rms 0.094
_refine_ls_extinction_method none
_refine_ls_goodness_of_fit_ref 1.006
_refine_ls_hydrogen_treatment constr
_refine_ls_matrix_type full
_refine_ls_number_parameters 253
_refine_ls_number_reflns 4071
_refine_ls_number_restraints 0
_refine_ls_restrained_S_all 1.006
_refine_ls_R_factor_all 0.0863
_refine_ls_R_factor_gt 0.0529
_refine_ls_shift/su_max 0.000
_refine_ls_shift/su_mean 0.000
_refine_ls_structure_factor_coef Fsqd
_refine_ls_weighting_details 'calc w=1/[\s^2^(Fo^2^)+(0.0906P)^2^+0.0000P] where P=(Fo^2^+2Fc^2^)/3'
_refine_ls_weighting_scheme calc
_refine_ls_wR_factor_gt 0.1466
_refine_ls_wR_factor_ref 0.1640
_reflns_number_gt 2682
_reflns_number_total 4071
_reflns_threshold_expression >2sigma(I)
_cod_data_source_file c2dt30389b.txt
_cod_data_source_block 1
_cod_depositor_comments
;
The following automatic conversions were performed:

'_symmetry_cell_setting' value 'TRICLINIC' changed to 'triclinic'
according to /home/saulius/struct/CIF-dictionaries/cif_core.dic
dictionary named 'cif_core.dic' version 2.4.1 from
2010-06-29.

'_exptl_absorpt_correction_type' value 'EMPIRICAL'
changed to 'empirical' according to
/home/saulius/struct/CIF-dictionaries/cif_core.dic dictionary named
'cif_core.dic' version 2.4.1 from
2010-06-29.

'_refine_ls_hydrogen_treatment' value 'CONSTR' changed
to 'constr' according to
/home/saulius/struct/CIF-dictionaries/cif_core.dic dictionary named
'cif_core.dic' version 2.4.1 from 2010-06-29.

Automatic conversion script
Id: cif_fix_values 1715 2011-07-08 13:25:40Z adriana 
;
_cod_original_sg_symbol_H-M P-1
_cod_database_code 7019041

loop_
_symmetry_equiv_pos_as_xyz
'x, y, z'
'-x, -y, -z'

loop_
_atom_site_label
_atom_site_type_symbol
_atom_site_fract_x
_atom_site_fract_y
_atom_site_fract_z
_atom_site_U_iso_or_equiv
_atom_site_adp_type
_atom_site_occupancy
_atom_site_symmetry_multiplicity
_atom_site_calc_flag
_atom_site_refinement_flags
Mn1 Mn 0.00991(6) 0.42036(6) 0.21086(4) 0.02656(18) Uani 1 1 d .
O1 O 0.1455(3) 0.5637(3) 0.2914(2) 0.0322(6) Uani 1 1 d .
O2 O 0.8034(3) 0.5225(3) 0.3234(2) 0.0364(6) Uani 1 1 d .
O3 O -0.0866(3) 0.6245(3) 0.1018(2) 0.0337(6) Uani 1 1 d .
O4 O -0.1410(3) 1.2827(3) 0.1341(2) 0.0297(6) Uani 1 1 d .
OW1 O 0.0918(4) 0.1938(4) 0.3206(2) 0.0511(8) Uani 1 1 d .
N1 N 0.5820(3) 0.4646(4) 0.2493(2) 0.0317(7) Uani 1 1 d .
H1A H 0.6541 0.4072 0.2051 0.038 Uiso 1 1 calc R
N2 N 0.4157(3) 0.4654(4) 0.2359(2) 0.0305(7) Uani 1 1 d .
N3 N 0.7407(6) 0.7200(7) 0.4881(4) 0.0892(17) Uani 1 1 d .
H3A H 0.7686 0.7738 0.5379 0.107 Uiso 1 1 calc R
H3B H 0.8170 0.6618 0.4466 0.107 Uiso 1 1 calc R
N4 N -0.0485(4) 0.8484(3) 0.1833(2) 0.0296(7) Uani 1 1 d .
H4A H -0.0002 0.7792 0.2316 0.035 Uiso 1 1 calc R
N5 N -0.0559(4) 1.0170(3) 0.1968(2) 0.0297(7) Uani 1 1 d .
N6 N -0.2357(4) 0.6739(3) -0.0858(2) 0.0297(7) Uani 1 1 d .
H6A H -0.2760 0.6440 -0.1409 0.036 Uiso 1 1 calc R
H6B H -0.1744 0.5993 -0.0453 0.036 Uiso 1 1 calc R
C1 C 0.4547(6) 0.8219(6) 0.5430(3) 0.0476(11) Uani 1 1 d .
H1B H 0.4867 0.8779 0.5972 0.057 Uiso 1 1 calc R
C2 C 0.2879(6) 0.8330(6) 0.5300(4) 0.0547(13) Uani 1 1 d .
H2B H 0.2089 0.8988 0.5756 0.066 Uiso 1 1 calc R
C3 C 0.2312(5) 0.7501(5) 0.4517(3) 0.0418(10) Uani 1 1 d .
H3C H 0.1172 0.7587 0.4452 0.050 Uiso 1 1 calc R
C4 C 0.3521(4) 0.6538(4) 0.3834(3) 0.0281(7) Uani 1 1 d .
C5 C 0.5261(4) 0.6417(4) 0.3944(3) 0.0273(7) Uani 1 1 d .
C6 C 0.5764(5) 0.7270(5) 0.4750(3) 0.0369(9) Uani 1 1 d .
C7 C 0.6452(4) 0.5413(4) 0.3219(3) 0.0279(7) Uani 1 1 d .
C8 C 0.3043(4) 0.5567(4) 0.3001(3) 0.0268(7) Uani 1 1 d .
C9 C -0.3685(5) 0.9658(5) -0.1266(3) 0.0338(8) Uani 1 1 d .
H9A H -0.4203 0.9325 -0.1824 0.041 Uiso 1 1 calc R
C10 C -0.3915(5) 1.1363(5) -0.1099(3) 0.0353(9) Uani 1 1 d .
H10A H -0.4601 1.2149 -0.1538 0.042 Uiso 1 1 calc R
C11 C -0.3146(4) 1.1900(4) -0.0298(3) 0.0315(8) Uani 1 1 d .
H11A H -0.3263 1.3041 -0.0217 0.038 Uiso 1 1 calc R
C12 C -0.2184(4) 1.0725(4) 0.0395(3) 0.0257(7) Uani 1 1 d .
C13 C -0.1986(4) 0.8988(4) 0.0259(3) 0.0232(7) Uani 1 1 d .
C14 C -0.2704(4) 0.8458(4) -0.0619(3) 0.0266(7) Uani 1 1 d .
C15 C -0.1073(4) 0.7819(4) 0.1044(3) 0.0251(7) Uani 1 1 d .
C16 C -0.1353(4) 1.1249(4) 0.1265(3) 0.0246(7) Uani 1 1 d .

loop_
_atom_site_aniso_label
_atom_site_aniso_U_11
_atom_site_aniso_U_22
_atom_site_aniso_U_33
_atom_site_aniso_U_23
_atom_site_aniso_U_13
_atom_site_aniso_U_12
Mn1 0.0274(3) 0.0232(3) 0.0311(3) -0.0037(2) -0.0063(2) -0.0086(2)
O1 0.0239(12) 0.0340(13) 0.0408(16) -0.0051(11) -0.0074(10) -0.0089(10)
O2 0.0249(13) 0.0501(16) 0.0375(16) -0.0109(12) -0.0057(10) -0.0130(12)
O3 0.0499(16) 0.0188(12) 0.0343(15) -0.0029(10) -0.0143(12) -0.0096(11)
O4 0.0299(13) 0.0197(11) 0.0415(15) -0.0089(10) -0.0064(11) -0.0076(10)
OW1 0.070(2) 0.0467(17) 0.0436(19) 0.0060(14) -0.0282(15) -0.0239(16)
N1 0.0233(15) 0.0359(16) 0.0360(18) -0.0135(14) -0.0074(12) -0.0039(13)
N2 0.0236(15) 0.0349(16) 0.0345(18) -0.0087(13) -0.0077(12) -0.0077(13)
N3 0.083(3) 0.114(4) 0.085(4) -0.040(3) -0.014(3) -0.041(3)
N4 0.0405(17) 0.0208(14) 0.0296(17) -0.0001(12) -0.0113(13) -0.0100(13)
N5 0.0357(17) 0.0236(14) 0.0327(17) -0.0074(12) -0.0052(13) -0.0109(13)
N6 0.0355(16) 0.0263(15) 0.0302(17) -0.0090(12) -0.0098(13) -0.0100(13)
C1 0.063(3) 0.055(3) 0.034(2) -0.018(2) 0.003(2) -0.030(2)
C2 0.060(3) 0.059(3) 0.050(3) -0.026(2) 0.019(2) -0.023(2)
C3 0.037(2) 0.047(2) 0.045(3) -0.0124(19) 0.0038(18) -0.0173(19)
C4 0.0330(19) 0.0283(17) 0.0264(19) -0.0022(14) -0.0033(14) -0.0132(15)
C5 0.0337(19) 0.0257(17) 0.0262(19) -0.0006(14) -0.0060(14) -0.0131(15)
C6 0.042(2) 0.045(2) 0.030(2) -0.0036(17) -0.0099(16) -0.0215(18)
C7 0.0284(18) 0.0301(18) 0.0274(19) 0.0021(14) -0.0080(14) -0.0103(15)
C8 0.0305(18) 0.0252(17) 0.0271(19) 0.0001(14) -0.0083(14) -0.0104(15)
C9 0.038(2) 0.037(2) 0.029(2) -0.0004(16) -0.0113(15) -0.0125(17)
C10 0.036(2) 0.0317(19) 0.038(2) 0.0053(16) -0.0109(16) -0.0061(16)
C11 0.036(2) 0.0219(17) 0.036(2) 0.0000(15) -0.0052(16) -0.0066(15)
C12 0.0223(16) 0.0253(17) 0.030(2) -0.0048(14) 0.0010(13) -0.0068(14)
C13 0.0232(16) 0.0228(16) 0.0257(18) -0.0030(13) -0.0025(13) -0.0087(13)
C14 0.0257(17) 0.0281(17) 0.0286(19) -0.0046(14) -0.0013(14) -0.0110(14)
C15 0.0242(16) 0.0244(16) 0.0282(19) -0.0033(14) -0.0033(13) -0.0078(13)
C16 0.0211(16) 0.0234(16) 0.0313(19) -0.0059(14) -0.0005(13) -0.0086(13)

loop_
_atom_type_symbol
_atom_type_description
_atom_type_scat_dispersion_real
_atom_type_scat_dispersion_imag
_atom_type_scat_source
C C 0.0033 0.0016 'International Tables Vol C Tables 4.2.6.8 and 6.1.1.4'
H H 0.0000 0.0000 'International Tables Vol C Tables 4.2.6.8 and 6.1.1.4'
Mn Mn 0.3368 0.7283 'International Tables Vol C Tables 4.2.6.8 and 6.1.1.4'
N N 0.0061 0.0033 'International Tables Vol C Tables 4.2.6.8 and 6.1.1.4'
O O 0.0106 0.0060 'International Tables Vol C Tables 4.2.6.8 and 6.1.1.4'

loop_
_geom_angle_atom_site_label_1
_geom_angle_atom_site_label_2
_geom_angle_atom_site_label_3
_geom_angle
_geom_angle_site_symmetry_1
_geom_angle_site_symmetry_3
O1 Mn1 O3 92.44(9) . .
O1 Mn1 O4 176.63(9) . 1_545
O3 Mn1 O4 86.89(9) . 1_545
O1 Mn1 O2 85.09(9) . 1_455
O3 Mn1 O2 89.81(10) . 1_455
O4 Mn1 O2 91.61(9) 1_545 1_455
O1 Mn1 OW1 92.95(10) . .
O3 Mn1 OW1 174.39(10) . .
O4 Mn1 OW1 87.64(10) 1_545 .
O2 Mn1 OW1 89.11(11) 1_455 .
O1 Mn1 N6 92.80(9) . 2_565
O3 Mn1 N6 87.52(10) . 2_565
O4 Mn1 N6 90.47(9) 1_545 2_565
O2 Mn1 N6 176.53(10) 1_455 2_565
OW1 Mn1 N6 93.76(11) . 2_565
C8 O1 Mn1 134.4(2) . .
C7 O2 Mn1 132.8(2) . 1_655
C15 O3 Mn1 133.5(2) . .
C16 O4 Mn1 134.4(2) . 1_565
C7 N1 N2 128.6(3) . .
C7 N1 H1A 115.7 . .
N2 N1 H1A 115.7 . .
C8 N2 N1 116.4(3) . .
C6 N3 H3A 120.0 . .
C6 N3 H3B 120.0 . .
H3A N3 H3B 120.0 . .
C15 N4 N5 127.6(3) . .
C15 N4 H4A 116.2 . .
N5 N4 H4A 116.2 . .
C16 N5 N4 117.0(3) . .
C14 N6 Mn1 115.6(2) . 2_565
C14 N6 H6A 120.0 . .
Mn1 N6 H6A 71.8 2_565 .
C14 N6 H6B 120.0 . .
Mn1 N6 H6B 83.2 2_565 .
H6A N6 H6B 120.0 . .
C2 C1 C6 120.1(4) . .
C2 C1 H1B 119.9 . .
C6 C1 H1B 119.9 . .
C1 C2 C3 123.0(4) . .
C1 C2 H2B 118.5 . .
C3 C2 H2B 118.5 . .
C2 C3 C4 117.4(4) . .
C2 C3 H3C 121.3 . .
C4 C3 H3C 121.3 . .
C3 C4 C5 120.7(3) . .
C3 C4 C8 121.3(3) . .
C5 C4 C8 118.0(3) . .
C6 C5 C4 119.6(3) . .
C6 C5 C7 122.0(3) . .
C4 C5 C7 118.4(3) . .
N3 C6 C1 119.2(4) . .
N3 C6 C5 121.6(4) . .
C1 C6 C5 119.2(4) . .
O2 C7 N1 119.6(3) . .
O2 C7 C5 124.0(3) . .
N1 C7 C5 116.4(3) . .
O1 C8 N2 119.6(3) . .
O1 C8 C4 118.3(3) . .
N2 C8 C4 122.1(3) . .
C14 C9 C10 121.1(3) . .
C14 C9 H9A 119.5 . .
C10 C9 H9A 119.5 . .
C11 C10 C9 121.1(3) . .
C11 C10 H10A 119.5 . .
C9 C10 H10A 119.5 . .
C10 C11 C12 119.6(3) . .
C10 C11 H11A 120.2 . .
C12 C11 H11A 120.2 . .
C11 C12 C13 120.0(3) . .
C11 C12 C16 121.3(3) . .
C13 C12 C16 118.7(3) . .
C12 C13 C14 119.3(3) . .
C12 C13 C15 117.9(3) . .
C14 C13 C15 122.7(3) . .
C9 C14 N6 120.3(3) . .
C9 C14 C13 118.7(3) . .
N6 C14 C13 121.0(3) . .
O3 C15 N4 120.2(3) . .
O3 C15 C13 123.2(3) . .
N4 C15 C13 116.6(3) . .
O4 C16 N5 119.2(3) . .
O4 C16 C12 119.0(3) . .
N5 C16 C12 121.8(3) . .

loop_
_geom_bond_atom_site_label_1
_geom_bond_atom_site_label_2
_geom_bond_distance
_geom_bond_site_symmetry_2
Mn1 O1 2.138(2) .
Mn1 O3 2.146(2) .
Mn1 O4 2.170(2) 1_545
Mn1 O2 2.186(3) 1_455
Mn1 OW1 2.261(3) .
Mn1 N6 2.378(3) 2_565
O1 C8 1.303(4) .
O2 C7 1.272(4) .
O2 Mn1 2.186(3) 1_655
O3 C15 1.266(4) .
O4 C16 1.296(4) .
O4 Mn1 2.170(2) 1_565
N1 C7 1.336(4) .
N1 N2 1.385(4) .
N1 H1A 0.8600 .
N2 C8 1.305(4) .
N3 C6 1.356(6) .
N3 H3A 0.8600 .
N3 H3B 0.8600 .
N4 C15 1.330(4) .
N4 N5 1.393(4) .
N4 H4A 0.8600 .
N5 C16 1.308(4) .
N6 C14 1.416(4) .
N6 Mn1 2.378(3) 2_565
N6 H6A 0.8600 .
N6 H6B 0.8600 .
C1 C2 1.370(6) .
C1 C6 1.391(6) .
C1 H1B 0.9300 .
C2 C3 1.393(6) .
C2 H2B 0.9300 .
C3 C4 1.396(5) .
C3 H3C 0.9300 .
C4 C5 1.423(5) .
C4 C8 1.480(5) .
C5 C6 1.403(5) .
C5 C7 1.435(5) .
C9 C14 1.377(5) .
C9 C10 1.394(5) .
C9 H9A 0.9300 .
C10 C11 1.370(5) .
C10 H10A 0.9300 .
C11 C12 1.395(5) .
C11 H11A 0.9300 .
C12 C13 1.416(4) .
C12 C16 1.464(5) .
C13 C14 1.423(5) .
C13 C15 1.453(5) .
